data_1570569
loop_
_publ_author_name
'Ciomaga Hatnean, Vasile Cristian'
'Pui, Aurel'
'Simonov, Arkadiy'
'Ciomaga Hatnean, Monica'

_publ_section_title
;
 Crystal Growth of the R2SiO5 Compounds (R = Dy, Ho, and Er) by the
 Floating Zone Method Using a Laser-Diode-Heated Furnace
;
_journal_issue 12
_journal_name_full Crystals
_journal_page_first 1687
_journal_paper_doi 10.3390/cryst13121687
_journal_volume 13
_journal_year 2023
_chemical_formula_moiety 'Dy2 O5 Si'
_chemical_formula_sum 'Dy2 O5 Si'
_chemical_formula_weight 433.09
_space_group_crystal_system monoclinic
_space_group_IT_number 15
_space_group_name_Hall '-I 2ya'
_space_group_name_H-M_alt 'I 1 2/a 1'
_atom_sites_solution_hydrogens .
_atom_sites_solution_primary dual
_audit_contact_author_name
;
;
_audit_creation_date 2023-12-07
_audit_creation_method
;
Olex2 1.3
(compiled 2020.11.12 svn.r5f609507 for OlexSys, GUI svn.r6408)
;
_cell_angle_alpha 90.0
_cell_angle_beta 102.748(3)
_cell_angle_gamma 90.0
_cell_formula_units_Z 8
_cell_length_a 10.4617(3)
_cell_length_b 6.74837(16)
_cell_length_c 12.5382(3)
_cell_measurement_reflns_used 5635
_cell_measurement_temperature 293
_cell_measurement_theta_max 29.5786
_cell_measurement_theta_min 4.5946
_cell_volume 863.37(4)
_computing_cell_refinement
;
CrysAlisPro, Agilent Technologies,
Version 1.171.36.20 (release 27-06-2012 CrysAlis171 .NET)
(compiled Jul 11 2012,15:38:31)
;
_computing_data_collection
;
CrysAlisPro, Agilent Technologies,
Version 1.171.36.20 (release 27-06-2012 CrysAlis171 .NET)
(compiled Jul 11 2012,15:38:31)
;
_computing_data_reduction
;
CrysAlisPro, Agilent Technologies,
Version 1.171.36.20 (release 27-06-2012 CrysAlis171 .NET)
(compiled Jul 11 2012,15:38:31)
;
_computing_molecular_graphics 'Olex2 1.3 (Dolomanov et al., 2009)'
_computing_publication_material 'Olex2 1.3 (Dolomanov et al., 2009)'
_computing_structure_refinement 'SHELXL 2018/3 (Sheldrick, 2015)'
_computing_structure_solution 'SHELXT  (Sheldrick, 2015)'
_diffrn_ambient_temperature 293
_diffrn_detector_area_resol_mean 8.1188
_diffrn_measured_fraction_theta_full 0.995
_diffrn_measured_fraction_theta_max 0.908
_diffrn_measurement_details
;
#__ type_ start__ end____ width___ exp.time_
 1 omega -32.00 61.00 1.0000 99.7200
omega____ theta____ kappa____ phi______ frames
 - -7.9235 57.0000 -90.0000 93

#__ type_ start__ end____ width___ exp.time_
 2 omega -57.00 14.00 1.0000 99.7200
omega____ theta____ kappa____ phi______ frames
 - -7.9235 -57.0000 -30.0000 71

#__ type_ start__ end____ width___ exp.time_
 3 omega -75.00 16.00 1.0000 99.7200
omega____ theta____ kappa____ phi______ frames
 - -7.9235 -57.0000 120.0000 91

#__ type_ start__ end____ width___ exp.time_
 4 omega -25.00 45.00 1.0000 99.7200
omega____ theta____ kappa____ phi______ frames
 - 6.0485 -99.0000 60.0000 70

#__ type_ start__ end____ width___ exp.time_
 5 omega -18.00 75.00 1.0000 99.7200
omega____ theta____ kappa____ phi______ frames
 - 6.0485 57.0000 0.0000 93

#__ type_ start__ end____ width___ exp.time_
 6 omega -18.00 75.00 1.0000 99.7200
omega____ theta____ kappa____ phi______ frames
 - 6.0485 57.0000 -120.0000 93

#__ type_ start__ end____ width___ exp.time_
 7 omega -25.00 25.00 1.0000 99.7200
omega____ theta____ kappa____ phi______ frames
 - 6.0485 -99.0000 -120.0000 50

#__ type_ start__ end____ width___ exp.time_
 8 omega -25.00 45.00 1.0000 99.7200
omega____ theta____ kappa____ phi______ frames
 - 6.0485 -99.0000 -180.0000 70
;
_diffrn_measurement_device_type 'Oxford Diffraction Xcalibur'
_diffrn_measurement_method '\w scans'
_diffrn_orient_matrix_UB_11 0.0434713000
_diffrn_orient_matrix_UB_12 -0.0820000000
_diffrn_orient_matrix_UB_13 0.0092466000
_diffrn_orient_matrix_UB_21 -0.0450976000
_diffrn_orient_matrix_UB_22 -0.0529906000
_diffrn_orient_matrix_UB_23 0.0239444000
_diffrn_orient_matrix_UB_31 -0.0301310000
_diffrn_orient_matrix_UB_32 -0.0389519000
_diffrn_orient_matrix_UB_33 -0.0520099000
_diffrn_radiation_monochromator graphite
_diffrn_radiation_type 'Mo K\a'
_diffrn_radiation_wavelength 0.71073
_diffrn_reflns_av_R_equivalents 0.0462
_diffrn_reflns_av_unetI/netI 0.0284
_diffrn_reflns_Laue_measured_fraction_full 0.995
_diffrn_reflns_Laue_measured_fraction_max 0.908
_diffrn_reflns_limit_h_max 13
_diffrn_reflns_limit_h_min -13
_diffrn_reflns_limit_k_max 9
_diffrn_reflns_limit_k_min -8
_diffrn_reflns_limit_l_max 17
_diffrn_reflns_limit_l_min -17
_diffrn_reflns_number 9051
_diffrn_reflns_point_group_measured_fraction_full 0.995
_diffrn_reflns_point_group_measured_fraction_max 0.908
_diffrn_reflns_theta_full 25.242
_diffrn_reflns_theta_max 29.644
_diffrn_reflns_theta_min 4.604
_diffrn_source 'Enhance (Mo) X-ray Source'
_exptl_absorpt_coefficient_mu 34.537
_exptl_absorpt_correction_T_max 1
_exptl_absorpt_correction_T_min 0.61912
_exptl_absorpt_correction_type multi-scan
_exptl_absorpt_process_details
;
CrysAlisPro, Agilent Technologies,
Version 1.171.36.20 (release 27-06-2012 CrysAlis171 .NET)
(compiled Jul 11 2012,15:38:31)
Empirical absorption correction using spherical harmonics,
 implemented in SCALE3 ABSPACK scaling algorithm.
;
_exptl_crystal_colour orange
_exptl_crystal_colour_lustre .
_exptl_crystal_colour_modifier .
_exptl_crystal_colour_primary orange
_exptl_crystal_density_diffrn 6.664
_exptl_crystal_description block
_exptl_crystal_F_000 1488
_exptl_crystal_recrystallization_method 'Laser-heating floating zone furnace growth'
_exptl_crystal_size_max 0.04
_exptl_crystal_size_mid 0.04
_exptl_crystal_size_min 0.04
_refine_diff_density_max 2.417
_refine_diff_density_min -2.003
_refine_diff_density_rms 0.426
_refine_ls_extinction_coef 0.00135(7)
_refine_ls_extinction_expression Fc^*^=kFc[1+0.001xFc^2^\l^3^/sin(2\q)]^-1/4^
_refine_ls_extinction_method 'SHELXL-2018/3 (Sheldrick 2018)'
_refine_ls_goodness_of_fit_ref 1.152
_refine_ls_hydrogen_treatment undef
_refine_ls_matrix_type full
_refine_ls_number_parameters 49
_refine_ls_number_reflns 1113
_refine_ls_number_restraints 0
_refine_ls_restrained_S_all 1.152
_refine_ls_R_factor_all 0.0338
_refine_ls_R_factor_gt 0.0277
_refine_ls_shift/su_max 0.000
_refine_ls_shift/su_mean 0.000
_refine_ls_structure_factor_coef Fsqd
_refine_ls_weighting_details 'w=1/[\s^2^(Fo^2^)+(0.0264P)^2^+12.9668P] where P=(Fo^2^+2Fc^2^)/3'
_refine_ls_weighting_scheme calc
_refine_ls_wR_factor_gt 0.0575
_refine_ls_wR_factor_ref 0.0600
_reflns_Friedel_coverage 0.000
_reflns_Friedel_fraction_full .
_reflns_Friedel_fraction_max .
_reflns_number_gt 975
_reflns_number_total 1113
_reflns_threshold_expression 'I > 2\s(I)'
_cod_data_source_file Dy2SiO5_24042023_30d-950deg.cif
_cod_data_source_block dy2sio5_24042023_30d-950deg
_cod_database_code 1570569
_shelx_shelxl_version_number 2018/3
_chemical_oxdiff_formula Dy2SiO5
_shelx_space_group_comment
;
The symmetry employed for this shelxl refinement is uniquely defined
by the following loop, which should always be used as a source of
symmetry information in preference to the above space-group names.
They are only intended as comments.
;
_cell_oxdiff_angle_alpha 89.991(3)
_cell_oxdiff_angle_beta 102.743(3)
_cell_oxdiff_angle_gamma 89.993(3)
_cell_oxdiff_length_a 10.4622(4)
_cell_oxdiff_length_b 6.7478(3)
_cell_oxdiff_length_c 12.5383(4)
_cell_oxdiff_measurement_reflns_used 5635
_cell_oxdiff_volume 863.37(6)
_reflns_odcompleteness_completeness 99.37
_reflns_odcompleteness_iscentric 1
_reflns_odcompleteness_theta 26.32
_olex2_refinement_description
;
;
_olex2_exptl_crystal_mounting_method 'Mitegent loop in Cargille oil'
_olex2_submission_special_instructions 'No special instructions were received'

loop_
_space_group_symop_operation_xyz
'x, y, z'
'-x+1/2, y, -z'
'x+1/2, y+1/2, z+1/2'
'-x+1, y+1/2, -z+1/2'
'-x, -y, -z'
'x-1/2, -y, z'
'-x+1/2, -y+1/2, -z+1/2'
'x, -y+1/2, z+1/2'

loop_
_atom_site_label
_atom_site_type_symbol
_atom_site_fract_x
_atom_site_fract_y
_atom_site_fract_z
_atom_site_U_iso_or_equiv
_atom_site_adp_type
_atom_site_occupancy
_atom_site_site_symmetry_order
_atom_site_calc_flag
_atom_site_refinement_flags_posn
_atom_site_refinement_flags_adp
_atom_site_refinement_flags_occupancy
_atom_site_disorder_assembly
_atom_site_disorder_group
Dy01 Dy 0.19259(3) 0.37578(5) 0.35828(3) 0.00990(14) Uani 1 1 d . . . . .
Dy02 Dy 0.57235(3) 0.25450(5) 0.53704(3) 0.00935(14) Uani 1 1 d . . . . .
Si03 Si 0.3729(2) 0.5896(3) 0.18070(16) 0.0088(4) Uani 1 1 d . . . . .
O004 O 0.3792(5) 0.4058(7) 0.4817(4) 0.0107(10) Uiso 1 1 d . . . . .
O005 O 0.3003(5) 0.7860(8) 0.1178(4) 0.0099(11) Uiso 1 1 d . . . . .
O006 O 0.4692(5) 0.6445(7) 0.2957(4) 0.0114(11) Uiso 1 1 d . . . . .
O007 O 0.4462(5) 0.4983(8) 0.0902(4) 0.0135(11) Uiso 1 1 d . . . . .
O008 O 0.2612(6) 0.4340(8) 0.1998(4) 0.0136(11) Uiso 1 1 d . . . . .

loop_
_atom_site_aniso_label
_atom_site_aniso_U_11
_atom_site_aniso_U_22
_atom_site_aniso_U_33
_atom_site_aniso_U_23
_atom_site_aniso_U_13
_atom_site_aniso_U_12
Dy01 0.0092(2) 0.0114(2) 0.0090(2) -0.00151(13) 0.00182(14) -0.00031(13)
Dy02 0.0088(2) 0.0100(2) 0.0094(2) -0.00089(12) 0.00221(14) -0.00059(12)
Si03 0.0088(10) 0.0099(9) 0.0075(9) -0.0008(7) 0.0017(8) 0.0003(7)

loop_
_atom_type_symbol
_atom_type_description
_atom_type_scat_dispersion_real
_atom_type_scat_dispersion_imag
_atom_type_scat_source
O O 0.0106 0.0060 'International Tables Vol C Tables 4.2.6.8 and 6.1.1.4'
Si Si 0.0817 0.0704 'International Tables Vol C Tables 4.2.6.8 and 6.1.1.4'
Dy Dy -0.1892 4.4098 'International Tables Vol C Tables 4.2.6.8 and 6.1.1.4'

loop_
_geom_angle_atom_site_label_1
_geom_angle_atom_site_label_2
_geom_angle_atom_site_label_3
_geom_angle
_geom_angle_site_symmetry_1
_geom_angle_site_symmetry_3
Dy01 Dy01 Dy01 131.766(17) 2_556 7
Dy01 Dy01 Dy02 165.760(17) 7 6_565
Dy01 Dy01 Dy02 64.432(10) 2_556 5_666
Dy01 Dy01 Dy02 58.485(9) 2_556 6_565
Dy02 Dy01 Dy01 74.640(13) 2_556 2_556
Dy02 Dy01 Dy01 106.826(15) 5_666 7
Dy02 Dy01 Dy01 127.335(16) 2_556 7
Dy02 Dy01 Dy02 125.548(13) 2_556 5_666
Dy02 Dy01 Dy02 61.483(11) 2_556 6_565
Dy02 Dy01 Dy02 66.887(12) 5_666 6_565
Si03 Dy01 Dy01 99.67(4) 7 2_556
Si03 Dy01 Dy01 61.67(4) 7 7
Si03 Dy01 Dy02 130.49(4) 7 6_565
Si03 Dy01 Dy02 70.25(4) 7 2_556
Si03 Dy01 Dy02 147.92(4) 7 5_666
O004 Dy01 Dy01 100.32(14) . 7
O004 Dy01 Dy01 40.29(14) . 2_556
O004 Dy01 Dy01 156.96(13) 2_556 7
O004 Dy01 Dy01 38.53(13) 2_556 2_556
O004 Dy01 Dy02 114.70(14) . 2_556
O004 Dy01 Dy02 87.05(13) 2_556 5_666
O004 Dy01 Dy02 41.00(13) . 5_666
O004 Dy01 Dy02 83.23(13) . 6_565
O004 Dy01 Dy02 37.22(13) 2_556 6_565
O004 Dy01 Dy02 40.34(13) 2_556 2_556
O004 Dy01 Si03 108.62(13) . 7
O004 Dy01 Si03 96.79(13) 2_556 7
O004 Dy01 O004 77.9(2) . 2_556
O004 Dy01 O005 79.64(19) . 7_565
O004 Dy01 O006 156.34(19) . 6_565
O004 Dy01 O008 95.15(19) . 7
O004 Dy01 O008 101.2(2) . .
O005 Dy01 Dy01 82.72(13) 7_565 2_556
O005 Dy01 Dy01 123.76(13) 7_565 7
O005 Dy01 Dy02 101.14(14) 7_565 2_556
O005 Dy01 Dy02 41.74(13) 7_565 5_666
O005 Dy01 Dy02 42.94(13) 7_565 6_565
O005 Dy01 Si03 169.82(14) 7_565 7
O005 Dy01 O004 78.85(18) 7_565 2_556
O006 Dy01 Dy01 116.28(13) 6_565 2_556
O006 Dy01 Dy01 101.33(13) 6_565 7
O006 Dy01 Dy02 42.89(13) 6_565 2_556
O006 Dy01 Dy02 78.11(13) 6_565 6_565
O006 Dy01 Dy02 137.56(13) 6_565 5_666
O006 Dy01 Si03 74.01(13) 6_565 7
O006 Dy01 O004 78.46(19) 6_565 2_556
O006 Dy01 O005 96.03(18) 6_565 7_565
O006 Dy01 O008 96.11(18) 6_565 7
O008 Dy01 Dy01 37.78(13) 7 7
O008 Dy01 Dy01 37.95(13) . 7
O008 Dy01 Dy01 105.84(14) 7 2_556
O008 Dy01 Dy01 141.23(14) . 2_556
O008 Dy01 Dy02 156.22(14) 7 6_565
O008 Dy01 Dy02 82.86(14) . 5_666
O008 Dy01 Dy02 98.55(14) 7 2_556
O008 Dy01 Dy02 127.93(13) . 6_565
O008 Dy01 Dy02 144.11(14) . 2_556
O008 Dy01 Dy02 125.44(14) 7 5_666
O008 Dy01 Si03 28.38(14) 7 7
O008 Dy01 Si03 97.60(14) . 7
O008 Dy01 O004 119.18(18) 7 2_556
O008 Dy01 O004 165.07(19) . 2_556
O008 Dy01 O005 86.31(19) . 7_565
O008 Dy01 O005 160.04(19) 7 7_565
O008 Dy01 O006 101.76(19) . 6_565
O008 Dy01 O008 75.7(2) . 7
Dy01 Dy02 Dy01 57.084(11) 5_666 6_665
Dy01 Dy02 Dy01 104.143(11) 2_556 5_666
Dy01 Dy02 Dy01 118.517(11) 2_556 6_665
Dy01 Dy02 Dy02 70.887(12) 5_666 5_666
Dy01 Dy02 Dy02 63.737(11) 2_556 5_666
Dy02 Dy02 Dy01 54.780(10) 5_666 6_665
Si03 Dy02 Dy01 109.22(4) 4_545 5_666
Si03 Dy02 Dy01 64.12(4) 4_545 6_665
Si03 Dy02 Dy01 138.02(4) 4_545 2_556
Si03 Dy02 Dy02 104.22(4) 4_545 5_666
O004 Dy02 Dy01 84.84(13) . 6_665
O004 Dy02 Dy01 37.83(13) 5_666 5_666
O004 Dy02 Dy01 41.84(13) . 2_556
O004 Dy02 Dy01 90.90(13) 5_666 2_556
O004 Dy02 Dy01 107.43(13) . 5_666
O004 Dy02 Dy01 35.96(12) 5_666 6_665
O004 Dy02 Dy02 38.33(13) . 5_666
O004 Dy02 Dy02 35.75(13) 5_666 5_666
O004 Dy02 Si03 100.02(13) 5_666 4_545
O004 Dy02 Si03 102.69(14) . 4_545
O004 Dy02 O004 74.1(2) . 5_666
O004 Dy02 O005 147.38(18) . 3_545
O004 Dy02 O005 108.00(18) . 4_545
O004 Dy02 O005 71.96(17) 5_666 4_545
O004 Dy02 O005 74.95(18) 5_666 3_545
O004 Dy02 O006 79.09(19) . 5_666
O004 Dy02 O007 101.14(19) . 4_545
O004 Dy02 O007 83.88(19) . 8
O005 Dy02 Dy01 129.42(13) 3_545 2_556
O005 Dy02 Dy01 39.95(12) 3_545 5_666
O005 Dy02 Dy01 37.17(11) 4_545 6_665
O005 Dy02 Dy01 77.90(11) 4_545 5_666
O005 Dy02 Dy01 149.51(12) 4_545 2_556
O005 Dy02 Dy01 76.04(12) 3_545 6_665
O005 Dy02 Dy02 110.13(12) 3_545 5_666
O005 Dy02 Dy02 89.31(11) 4_545 5_666
O005 Dy02 Si03 92.52(13) 3_545 4_545
O005 Dy02 Si03 31.76(12) 4_545 4_545
O005 Dy02 O005 71.33(19) 3_545 4_545
O006 Dy02 Dy01 119.73(13) 5_666 6_665
O006 Dy02 Dy01 73.35(13) 5_666 5_666
O006 Dy02 Dy01 42.08(13) 5_666 2_556
O006 Dy02 Dy02 79.40(13) 5_666 5_666
O006 Dy02 Si03 176.03(13) 5_666 4_545
O006 Dy02 O004 83.86(18) 5_666 5_666
O006 Dy02 O005 87.68(18) 5_666 3_545
O006 Dy02 O005 151.17(17) 5_666 4_545
O006 Dy02 O007 74.25(18) 5_666 8
O007 Dy02 Dy01 142.70(13) 8 5_666
O007 Dy02 Dy01 94.16(13) 4_545 6_665
O007 Dy02 Dy01 119.23(13) 4_545 2_556
O007 Dy02 Dy01 159.86(13) 8 6_665
O007 Dy02 Dy01 60.62(13) 8 2_556
O007 Dy02 Dy01 136.17(13) 4_545 5_666
O007 Dy02 Dy02 121.87(13) 4_545 5_666
O007 Dy02 Dy02 120.13(13) 8 5_666
O007 Dy02 Si03 30.59(13) 4_545 4_545
O007 Dy02 Si03 102.32(13) 8 4_545
O007 Dy02 O004 151.50(18) 8 5_666
O007 Dy02 O004 129.54(18) 4_545 5_666
O007 Dy02 O005 121.16(18) 8 3_545
O007 Dy02 O005 61.81(17) 4_545 4_545
O007 Dy02 O005 106.32(18) 4_545 3_545
O007 Dy02 O005 133.44(17) 8 4_545
O007 Dy02 O006 145.80(18) 4_545 5_666
O007 Dy02 O007 71.8(2) 4_545 8
Dy02 Si03 Dy01 106.78(6) 4 7
O005 Si03 Dy01 130.8(2) . 7
O005 Si03 Dy02 56.32(19) . 4
O006 Si03 Dy01 115.5(2) . 7
O006 Si03 Dy02 120.2(2) . 4
O006 Si03 O005 112.1(3) . .
O006 Si03 O007 114.5(3) . .
O006 Si03 O008 110.2(3) . .
O007 Si03 Dy01 69.1(2) . 7
O007 Si03 Dy02 46.94(19) . 4
O007 Si03 O005 102.2(3) . .
O007 Si03 O008 108.8(3) . .
O008 Si03 Dy01 42.2(2) . 7
O008 Si03 Dy02 129.5(2) . 4
O008 Si03 O005 108.7(3) . .
Dy01 O004 Dy01 101.2(2) . 2_556
Dy01 O004 Dy02 140.6(2) . .
Dy01 O004 Dy02 106.8(2) 2_556 5_666
Dy01 O004 Dy02 101.2(2) . 5_666
Dy02 O004 Dy01 97.81(19) . 2_556
Dy02 O004 Dy02 105.9(2) . 5_666
Dy01 O005 Dy02 99.89(19) 7_565 4
Dy01 O005 Dy02 98.31(19) 7_565 3_454
Dy02 O005 Dy02 107.79(19) 3_454 4
Si03 O005 Dy01 137.8(3) . 7_565
Si03 O005 Dy02 116.5(3) . 3_454
Si03 O005 Dy02 91.9(2) . 4
Dy01 O006 Dy02 95.03(19) 6_665 5_666
Si03 O006 Dy01 132.8(3) . 6_665
Si03 O006 Dy02 131.9(3) . 5_666
Dy02 O007 Dy02 108.2(2) 4 8_554
Si03 O007 Dy02 102.5(3) . 4
Si03 O007 Dy02 149.1(3) . 8_554
Dy01 O008 Dy01 104.3(2) . 7
Si03 O008 Dy01 127.7(3) . .
Si03 O008 Dy01 109.4(3) . 7

loop_
_geom_bond_atom_site_label_1
_geom_bond_atom_site_label_2
_geom_bond_distance
_geom_bond_site_symmetry_2
Dy01 Dy01 3.4913(7) 2_556
Dy01 Dy01 3.6245(7) 7
Dy01 Dy02 3.7516(5) 6_565
Dy01 Dy02 3.5455(5) 5_666
Dy01 Dy02 3.4177(5) 2_556
Dy01 Si03 3.228(2) 7
Dy01 O004 2.301(5) 2_556
Dy01 O004 2.217(5) .
Dy01 O005 2.301(5) 7_565
Dy01 O006 2.299(5) 6_565
Dy01 O008 2.300(5) 7
Dy01 O008 2.291(5) .
Dy02 Dy02 3.6759(7) 5_666
Dy02 Si03 3.116(2) 4_545
Dy02 O004 2.371(5) 5_666
Dy02 O004 2.233(5) .
Dy02 O005 2.385(5) 3_545
Dy02 O005 2.594(5) 4_545
Dy02 O006 2.335(5) 5_666
Dy02 O007 2.332(5) 4_545
Dy02 O007 2.342(5) 8
Si03 O005 1.641(5) .
Si03 O006 1.610(6) .
Si03 O007 1.624(6) .
Si03 O008 1.627(6) .

loop_
_geom_torsion_atom_site_label_1
_geom_torsion_atom_site_label_2
_geom_torsion_atom_site_label_3
_geom_torsion_atom_site_label_4
_geom_torsion
_geom_torsion_site_symmetry_1
_geom_torsion_site_symmetry_2
_geom_torsion_site_symmetry_3
_geom_torsion_site_symmetry_4
Dy01 Si03 O005 Dy01 169.7(3) 7 . . 7_565
Dy01 Si03 O005 Dy02 -83.3(2) 7 . . 4
Dy01 Si03 O005 Dy02 27.7(4) 7 . . 3_454
Dy01 Si03 O006 Dy01 78.4(4) 7 . . 6_665
Dy01 Si03 O006 Dy02 -94.9(3) 7 . . 5_666
Dy01 Si03 O007 Dy02 141.3(2) 7 . . 4
Dy01 Si03 O007 Dy02 -46.4(5) 7 . . 8_554
Dy01 Si03 O008 Dy01 127.0(5) 7 . . .
Dy02 Si03 O005 Dy01 -107.0(5) 4 . . 7_565
Dy02 Si03 O005 Dy02 111.0(3) 4 . . 3_454
Dy02 Si03 O006 Dy01 -51.9(4) 4 . . 6_665
Dy02 Si03 O006 Dy02 134.8(3) 4 . . 5_666
Dy02 Si03 O007 Dy02 172.2(7) 4 . . 8_554
Dy02 Si03 O008 Dy01 -163.58(18) 4 . . .
Dy02 Si03 O008 Dy01 69.4(3) 4 . . 7
O005 Si03 O006 Dy01 -114.7(4) . . . 6_665
O005 Si03 O006 Dy02 71.9(4) . . . 5_666
O005 Si03 O007 Dy02 12.1(3) . . . 4
O005 Si03 O007 Dy02 -175.7(5) . . . 8_554
O005 Si03 O008 Dy01 -102.3(4) . . . .
O005 Si03 O008 Dy01 130.8(3) . . . 7
O006 Si03 O005 Dy01 5.4(5) . . . 7_565
O006 Si03 O005 Dy02 112.4(3) . . . 4
O006 Si03 O005 Dy02 -136.6(3) . . . 3_454
O006 Si03 O007 Dy02 -109.3(3) . . . 4
O006 Si03 O007 Dy02 62.9(7) . . . 8_554
O006 Si03 O008 Dy01 -106.1(3) . . . 7
O006 Si03 O008 Dy01 20.9(5) . . . .
O007 Si03 O005 Dy01 -117.6(4) . . . 7_565
O007 Si03 O005 Dy02 -10.6(3) . . . 4
O007 Si03 O005 Dy02 100.4(3) . . . 3_454
O007 Si03 O006 Dy01 1.0(5) . . . 6_665
O007 Si03 O006 Dy02 -172.3(3) . . . 5_666
O007 Si03 O008 Dy01 20.2(4) . . . 7
O007 Si03 O008 Dy01 147.2(3) . . . .
O008 Si03 O005 Dy01 127.4(4) . . . 7_565
O008 Si03 O005 Dy02 -125.5(2) . . . 4
O008 Si03 O005 Dy02 -14.6(4) . . . 3_454
O008 Si03 O006 Dy01 124.1(4) . . . 6_665
O008 Si03 O006 Dy02 -49.2(5) . . . 5_666
O008 Si03 O007 Dy02 -60.9(6) . . . 8_554
O008 Si03 O007 Dy02 126.9(3) . . . 4
